data_2232881
loop_
_publ_author_name
'Warad, Ismail'
'Boshaala, Ahmed'
'Al-Resayes, Saud I.'
'Al-Deyab, Salem S.'
'Rzaigui, Mohamed'

_publ_section_title
;
 (2,9-Dimethyl-1,10-phenanthroline-\k^2^<i>N</i>,<i>N</i>')diiodidocadmium
;
_journal_coeditor_code PK2353
_journal_issue 12
_journal_name_full 'Acta Crystallographica Section E'
_journal_page_first m1650
_journal_paper_doi 10.1107/S1600536811044667
_journal_volume 67
_journal_year 2011
_chemical_formula_iupac '[Cd I2 (C14 H12 N2)]'
_chemical_formula_moiety 'C14 H12 Cd I2 N2'
_chemical_formula_sum 'C14 H12 Cd I2 N2'
_chemical_formula_weight 574.46
_chemical_name_systematic
;
(2,9-Dimethyl-1,10-phenanthroline-\k^2^<i>N</i>,<i>N</i>')diiodidocadmium
;
_space_group_IT_number 15
_symmetry_cell_setting monoclinic
_symmetry_space_group_name_Hall '-C 2yc'
_symmetry_space_group_name_H-M 'C 1 2/c 1'
_atom_sites_solution_hydrogens geom
_atom_sites_solution_primary direct
_atom_sites_solution_secondary difmap
_audit_creation_method SHELXL-97
_cell_angle_alpha 90.00
_cell_angle_beta 114.65(4)
_cell_angle_gamma 90.00
_cell_formula_units_Z 4
_cell_length_a 15.690(3)
_cell_length_b 11.580(2)
_cell_length_c 9.836(5)
_cell_measurement_reflns_used 25
_cell_measurement_temperature 293(2)
_cell_measurement_theta_max 11
_cell_measurement_theta_min 9
_cell_volume 1624.3(11)
_computing_cell_refinement 'CAD-4 EXPRESS (Enraf--Nonius, 1994)'
_computing_data_collection 'CAD-4 EXPRESS (Enraf--Nonius, 1994)'
_computing_data_reduction 'XCAD4 (Harms & Wocadlo, 1995)'
_computing_molecular_graphics 'ORTEPIII (Burnett & Johnson, 1996) and DIAMOND (Brandenburg & Putz, 2005)'
_computing_publication_material 'WinGX (Farrugia, 1999)'
_computing_structure_refinement 'SHELXL97 (Sheldrick, 2008)'
_computing_structure_solution 'SIR92 (Altomare <i>et al.</i>, 1994)'
_diffrn_ambient_temperature 293
_diffrn_measured_fraction_theta_full 0.999
_diffrn_measured_fraction_theta_max 0.999
_diffrn_measurement_device '\k-geometry diffractometer'
_diffrn_measurement_device_type 'Enraf--Nonius CAD-4'
_diffrn_measurement_method 'non-profiled \w'
_diffrn_radiation_monochromator graphite
_diffrn_radiation_source 'fine-focus sealed tube'
_diffrn_radiation_type AgK\a
_diffrn_radiation_wavelength 0.56087
_diffrn_reflns_av_R_equivalents 0.0197
_diffrn_reflns_av_sigmaI/netI 0.0335
_diffrn_reflns_limit_h_max 25
_diffrn_reflns_limit_h_min -26
_diffrn_reflns_limit_k_max 19
_diffrn_reflns_limit_k_min -2
_diffrn_reflns_limit_l_max 16
_diffrn_reflns_limit_l_min -3
_diffrn_reflns_number 6126
_diffrn_reflns_theta_full 27.96
_diffrn_reflns_theta_max 27.96
_diffrn_reflns_theta_min 2.18
_diffrn_standards_decay_% 0
_diffrn_standards_interval_time 120
_diffrn_standards_number 2
_exptl_absorpt_coefficient_mu 2.720
_exptl_absorpt_correction_T_max 0.605
_exptl_absorpt_correction_T_min 0.563
_exptl_absorpt_correction_type multi-scan
_exptl_absorpt_process_details '(SORTAV; Blessing, 1995)'
_exptl_crystal_colour Colorless
_exptl_crystal_density_diffrn 2.349
_exptl_crystal_density_method 'not measured'
_exptl_crystal_description Prism
_exptl_crystal_F_000 1056
_exptl_crystal_size_max 0.35
_exptl_crystal_size_mid 0.23
_exptl_crystal_size_min 0.19
_refine_diff_density_max 1.647
_refine_diff_density_min -1.301
_refine_ls_extinction_method none
_refine_ls_goodness_of_fit_ref 1.015
_refine_ls_hydrogen_treatment constr
_refine_ls_matrix_type full
_refine_ls_number_parameters 88
_refine_ls_number_reflns 3986
_refine_ls_number_restraints 0
_refine_ls_restrained_S_all 1.015
_refine_ls_R_factor_all 0.0950
_refine_ls_R_factor_gt 0.0472
_refine_ls_shift/su_max 0.001
_refine_ls_shift/su_mean 0.000
_refine_ls_structure_factor_coef Fsqd
_refine_ls_weighting_details 'calc w=1/[\s^2^(Fo^2^)+(0.0560P)^2^+2.6748P] where P=(Fo^2^+2Fc^2^)/3'
_refine_ls_weighting_scheme calc
_refine_ls_wR_factor_gt 0.1091
_refine_ls_wR_factor_ref 0.1268
_reflns_number_gt 2306
_reflns_number_total 3986
_reflns_threshold_expression I>2\s(I)
_cod_data_source_file pk2353.cif
_cod_data_source_block I
_cod_original_cell_volume 1624.3(9)
_cod_original_sg_symbol_H-M 'C 2/c'
_cod_database_code 2232881
_cod_database_fobs_code 2232881

loop_
_symmetry_equiv_pos_as_xyz
'x, y, z'
'-x, y, -z+1/2'
'x+1/2, y+1/2, z'
'-x+1/2, y+1/2, -z+1/2'
'-x, -y, -z'
'x, -y, z-1/2'
'-x+1/2, -y+1/2, -z'
'x+1/2, -y+1/2, z-1/2'

loop_
_atom_site_type_symbol
_atom_site_label
_atom_site_fract_x
_atom_site_fract_y
_atom_site_fract_z
_atom_site_U_iso_or_equiv
_atom_site_adp_type
_atom_site_calc_flag
_atom_site_refinement_flags
_atom_site_occupancy
_atom_site_symmetry_multiplicity
Cd Cd1 0.5000 0.30673(3) 0.2500 0.04219(11) Uani d S 1 2
I I1 0.63145(2) 0.40526(3) 0.49576(4) 0.06297(13) Uani d . 1 1
N N1 0.4331(2) 0.1468(3) 0.3059(3) 0.0385(6) Uani d . 1 1
C C1 0.3676(3) 0.1493(4) 0.3594(4) 0.0456(8) Uani d . 1 1
C C2 0.3328(3) 0.0468(5) 0.3921(5) 0.0547(10) Uani d . 1 1
H H2 0.2873 0.0495 0.4293 0.066 Uiso calc R 1 1
C C3 0.3655(3) -0.0567(4) 0.3697(5) 0.0546(11) Uani d . 1 1
H H3 0.3436 -0.1246 0.3943 0.066 Uiso calc R 1 1
C C4 0.4325(3) -0.0616(3) 0.3093(4) 0.0470(9) Uani d . 1 1
C C5 0.4652(2) 0.0441(3) 0.2803(4) 0.0375(7) Uani d . 1 1
C C6 0.4684(4) -0.1672(4) 0.2796(5) 0.0571(11) Uani d . 1 1
H H6 0.4478 -0.2370 0.3017 0.069 Uiso calc R 1 1
C C7 0.3344(3) 0.2640(5) 0.3834(6) 0.0615(12) Uani d . 1 1
H H7A 0.3819 0.2997 0.4698 0.092 Uiso calc R 1 1
H H7B 0.2782 0.2548 0.3988 0.092 Uiso calc R 1 1
H H7C 0.3215 0.3116 0.2972 0.092 Uiso calc R 1 1

loop_
_atom_site_aniso_label
_atom_site_aniso_U_11
_atom_site_aniso_U_22
_atom_site_aniso_U_33
_atom_site_aniso_U_12
_atom_site_aniso_U_13
_atom_site_aniso_U_23
Cd1 0.0423(2) 0.03666(19) 0.0490(2) 0.000 0.02046(17) 0.000
I1 0.0659(2) 0.0604(2) 0.0597(2) -0.02133(15) 0.02329(16) -0.01232(14)
N1 0.0341(13) 0.0426(16) 0.0372(15) -0.0004(11) 0.0133(11) 0.0038(12)
C1 0.0387(16) 0.057(2) 0.0416(19) -0.0006(16) 0.0175(15) 0.0072(17)
C2 0.0426(19) 0.073(3) 0.045(2) -0.010(2) 0.0150(17) 0.011(2)
C3 0.054(2) 0.058(2) 0.041(2) -0.0205(19) 0.0087(17) 0.0072(18)
C4 0.053(2) 0.0424(19) 0.0335(17) -0.0112(16) 0.0067(16) 0.0012(15)
C5 0.0385(15) 0.0361(16) 0.0292(15) -0.0038(13) 0.0053(12) 0.0004(13)
C6 0.081(3) 0.0360(18) 0.044(2) -0.0105(19) 0.016(2) 0.0021(16)
C7 0.059(2) 0.070(3) 0.068(3) 0.015(2) 0.039(2) 0.009(2)

loop_
_atom_type_symbol
_atom_type_description
_atom_type_scat_dispersion_real
_atom_type_scat_dispersion_imag
_atom_type_scat_source
C C 0.0015 0.0009 'International Tables Vol C Tables 4.2.6.8 and 6.1.1.4'
H H 0.0000 0.0000 'International Tables Vol C Tables 4.2.6.8 and 6.1.1.4'
Cd Cd -1.4396 0.7832 'International Tables Vol C Tables 4.2.6.8 and 6.1.1.4'
I I -0.8919 1.1868 'International Tables Vol C Tables 4.2.6.8 and 6.1.1.4'
N N 0.0030 0.0019 'International Tables Vol C Tables 4.2.6.8 and 6.1.1.4'

loop_
_geom_angle_atom_site_label_1
_geom_angle_atom_site_label_2
_geom_angle_atom_site_label_3
_geom_angle_site_symmetry_1
_geom_angle_site_symmetry_3
_geom_angle
N1 Cd1 N1 2_655 . 73.05(16)
N1 Cd1 I1 2_655 . 107.48(8)
N1 Cd1 I1 . . 112.40(8)
N1 Cd1 I1 2_655 2_655 112.40(8)
N1 Cd1 I1 . 2_655 107.48(8)
I1 Cd1 I1 . 2_655 129.82(4)
C1 N1 C5 . . 119.9(3)
C1 N1 Cd1 . . 125.3(3)
C5 N1 Cd1 . . 114.9(2)
N1 C1 C2 . . 120.6(4)
N1 C1 C7 . . 117.5(4)
C2 C1 C7 . . 121.8(4)
C3 C2 C1 . . 120.1(4)
C3 C2 H2 . . 119.9
C1 C2 H2 . . 119.9
C2 C3 C4 . . 120.2(4)
C2 C3 H3 . . 119.9
C4 C3 H3 . . 119.9
C5 C4 C3 . . 116.9(4)
C5 C4 C6 . . 119.8(4)
C3 C4 C6 . . 123.3(4)
N1 C5 C4 . . 122.2(4)
N1 C5 C5 . 2_655 118.6(2)
C4 C5 C5 . 2_655 119.2(2)
C6 C6 C4 2_655 . 121.0(3)
C6 C6 H6 2_655 . 119.5
C4 C6 H6 . . 119.5
C1 C7 H7A . . 109.5
C1 C7 H7B . . 109.5
H7A C7 H7B . . 109.5
C1 C7 H7C . . 109.5
H7A C7 H7C . . 109.5
H7B C7 H7C . . 109.5

loop_
_geom_bond_atom_site_label_1
_geom_bond_atom_site_label_2
_geom_bond_site_symmetry_2
_geom_bond_distance
Cd1 N1 2_655 2.305(3)
Cd1 N1 . 2.305(3)
Cd1 I1 . 2.6907(14)
Cd1 I1 2_655 2.6907(14)
N1 C1 . 1.337(5)
N1 C5 . 1.355(5)
C1 C2 . 1.399(6)
C1 C7 . 1.481(6)
C2 C3 . 1.357(7)
C2 H2 . 0.9300
C3 C4 . 1.407(7)
C3 H3 . 0.9300
C4 C5 . 1.401(5)
C4 C6 . 1.427(6)
C5 C5 2_655 1.447(8)
C6 C6 2_655 1.343(11)
C6 H6 . 0.9300
C7 H7A . 0.9600
C7 H7B . 0.9600
C7 H7C . 0.9600

loop_
_geom_torsion_atom_site_label_1
_geom_torsion_atom_site_label_2
_geom_torsion_atom_site_label_3
_geom_torsion_atom_site_label_4
_geom_torsion_site_symmetry_1
_geom_torsion_site_symmetry_4
_geom_torsion
N1 Cd1 N1 C1 2_655 . -179.5(4)
I1 Cd1 N1 C1 . . 78.1(3)
I1 Cd1 N1 C1 2_655 . -70.8(3)
N1 Cd1 N1 C5 2_655 . 0.37(17)
I1 Cd1 N1 C5 . . -102.0(2)
I1 Cd1 N1 C5 2_655 . 109.1(2)
C5 N1 C1 C2 . . 1.3(6)
Cd1 N1 C1 C2 . . -178.8(3)
C5 N1 C1 C7 . . -179.3(4)
Cd1 N1 C1 C7 . . 0.6(5)
N1 C1 C2 C3 . . 0.0(6)
C7 C1 C2 C3 . . -179.5(5)
C1 C2 C3 C4 . . -1.9(6)
C2 C3 C4 C5 . . 2.4(6)
C2 C3 C4 C6 . . -178.6(4)
C1 N1 C5 C4 . . -0.6(5)
Cd1 N1 C5 C4 . . 179.5(3)
C1 N1 C5 C5 . 2_655 178.9(4)
Cd1 N1 C5 C5 . 2_655 -1.0(5)
C3 C4 C5 N1 . . -1.2(5)
C6 C4 C5 N1 . . 179.8(4)
C3 C4 C5 C5 . 2_655 179.3(4)
C6 C4 C5 C5 . 2_655 0.3(6)
C5 C4 C6 C6 . 2_655 -1.8(8)
C3 C4 C6 C6 . 2_655 179.3(5)
